data_2221880
loop_
_publ_author_name
'Wen, Li-rong'
'Xie, Huai-yuan'
'Wang, Shu-wen'

_publ_section_title 7-(2,4-Dichlorophenyl)-2-methylsulfanylpyrazolo[1,5-<i>a</i>]pyrimidine-3-carbonitrile
_journal_coeditor_code ZL2192
_journal_issue 5
_journal_name_full 'Acta Crystallographica Section E'
_journal_page_first o1116
_journal_paper_doi 10.1107/S1600536809014792
_journal_volume 65
_journal_year 2009
_chemical_formula_iupac 'C14 H8 Cl2 N4 S'
_chemical_formula_moiety 'C14 H8 Cl2 N4 S'
_chemical_formula_sum 'C14 H8 Cl2 N4 S'
_chemical_formula_weight 335.20
_chemical_name_systematic
;
7-(2,4-Dichlorophenyl)-2-methylsulfanylpyrazolo[1,5-<i>a</i>]pyrimidine-
3-carbonitrile
;
_space_group_IT_number 14
_symmetry_cell_setting monoclinic
_symmetry_space_group_name_Hall '-P 2yn'
_symmetry_space_group_name_H-M 'P 1 21/n 1'
_atom_sites_solution_hydrogens geom
_atom_sites_solution_primary direct
_atom_sites_solution_secondary difmap
_audit_creation_method SHELXL-97
_cell_angle_alpha 90.00
_cell_angle_beta 108.460(5)
_cell_angle_gamma 90.00
_cell_formula_units_Z 4
_cell_length_a 8.230(2)
_cell_length_b 14.656(4)
_cell_length_c 12.667(4)
_cell_measurement_reflns_used 970
_cell_measurement_temperature 293(2)
_cell_measurement_theta_max 26.28
_cell_measurement_theta_min 2.78
_cell_volume 1449.3(7)
_computing_cell_refinement 'SAINT (Bruker, 1999)'
_computing_data_collection 'SMART (Bruker, 1998)'
_computing_data_reduction 'SAINT (Bruker, 1999)'
_computing_molecular_graphics 'SHELXTL (Sheldrick, 2008)'
_computing_publication_material 'SHELXTL (Sheldrick, 2008)'
_computing_structure_refinement 'SHELXL97 (Sheldrick, 2008)'
_computing_structure_solution 'SHELXS97 (Sheldrick, 2008)'
_diffrn_ambient_temperature 293(2)
_diffrn_measured_fraction_theta_full 0.997
_diffrn_measured_fraction_theta_max 0.997
_diffrn_measurement_device_type 'Bruker SMART CCD area-detector'
_diffrn_measurement_method '\f and \w'
_diffrn_radiation_monochromator graphite
_diffrn_radiation_source 'fine-focus sealed tube'
_diffrn_radiation_type MoK\a
_diffrn_radiation_wavelength 0.71073
_diffrn_reflns_av_R_equivalents 0.0324
_diffrn_reflns_av_sigmaI/netI 0.0389
_diffrn_reflns_limit_h_max 10
_diffrn_reflns_limit_h_min -6
_diffrn_reflns_limit_k_max 18
_diffrn_reflns_limit_k_min -16
_diffrn_reflns_limit_l_max 14
_diffrn_reflns_limit_l_min -15
_diffrn_reflns_number 8252
_diffrn_reflns_theta_full 26.42
_diffrn_reflns_theta_max 26.42
_diffrn_reflns_theta_min 2.62
_exptl_absorpt_coefficient_mu 0.589
_exptl_absorpt_correction_T_max 0.879
_exptl_absorpt_correction_T_min 0.814
_exptl_absorpt_correction_type multi-scan
_exptl_absorpt_process_details '(SADABS; Sheldrick, 1996)'
_exptl_crystal_colour colorless
_exptl_crystal_density_diffrn 1.536
_exptl_crystal_density_method 'not measured'
_exptl_crystal_description prism
_exptl_crystal_F_000 680
_exptl_crystal_size_max 0.32
_exptl_crystal_size_mid 0.26
_exptl_crystal_size_min 0.22
_refine_diff_density_max 0.216
_refine_diff_density_min -0.291
_refine_ls_extinction_method none
_refine_ls_goodness_of_fit_ref 1.044
_refine_ls_hydrogen_treatment constr
_refine_ls_matrix_type full
_refine_ls_number_parameters 191
_refine_ls_number_reflns 2965
_refine_ls_number_restraints 0
_refine_ls_restrained_S_all 1.044
_refine_ls_R_factor_all 0.0679
_refine_ls_R_factor_gt 0.0431
_refine_ls_shift/su_max 0.001
_refine_ls_shift/su_mean 0.000
_refine_ls_structure_factor_coef Fsqd
_refine_ls_weighting_details 'calc w=1/[\s^2^(Fo^2^)+(0.0395P)^2^+0.5056P] where P=(Fo^2^+2Fc^2^)/3'
_refine_ls_weighting_scheme calc
_refine_ls_wR_factor_gt 0.0861
_refine_ls_wR_factor_ref 0.0951
_reflns_number_gt 2181
_reflns_number_total 2965
_reflns_threshold_expression I>2\s(I)
_cod_data_source_file zl2192.cif
_cod_data_source_block I
_cod_depositor_comments
;
The following automatic conversions were performed:
'_symmetry_cell_setting' value 'Monoclinic' changed to 'monoclinic'
according to '/home/saulius/struct/CIF-dictionaries/cif_core.dic'
dictionary named 'cif_core.dic' version 2.4.1 from 2010-06-29.

Automatic conversion script
Id: cif_fix_enum 1527 2010-12-29 10:47:43Z saulius 

The following automatic conversions were performed:

'_symmetry_cell_setting' value 'Monoclinic' changed to 'monoclinic'
according to /home/saulius/struct/CIF-dictionaries/cif_core.dic
dictionary named 'cif_core.dic' version 2.4.1 from 2010-06-29.

Automatic conversion script
Id: cif_fix_values 1715 2011-07-08 13:25:40Z adriana 
;
_cod_original_sg_symbol_H-M 'P 21/n'
_cod_database_code 2221880
_cod_database_fobs_code 2221880

loop_
_symmetry_equiv_pos_as_xyz
'x, y, z'
'-x+1/2, y+1/2, -z+1/2'
'-x, -y, -z'
'x-1/2, -y-1/2, z-1/2'

loop_
_atom_site_type_symbol
_atom_site_label
_atom_site_fract_x
_atom_site_fract_y
_atom_site_fract_z
_atom_site_U_iso_or_equiv
_atom_site_adp_type
_atom_site_calc_flag
_atom_site_refinement_flags
_atom_site_occupancy
_atom_site_disorder_assembly
_atom_site_disorder_group
S S1 0.07522(9) 1.04589(4) 0.33961(6) 0.0515(2) Uani d . 1 . .
Cl Cl1 0.27654(9) 0.56767(4) 0.47097(6) 0.0587(2) Uani d . 1 . .
Cl Cl2 0.81796(7) 0.72025(5) 0.77238(6) 0.0570(2) Uani d . 1 . .
N N1 0.1176(2) 0.88388(12) 0.44665(15) 0.0337(4) Uani d . 1 . .
N N2 0.0148(2) 0.81205(12) 0.45471(14) 0.0304(4) Uani d . 1 . .
N N4 -0.4254(3) 0.99138(17) 0.2170(2) 0.0694(8) Uani d . 1 . .
C C1 0.3585(3) 0.65420(15) 0.56647(18) 0.0351(5) Uani d . 1 . .
C C2 0.5304(3) 0.65097(16) 0.62770(19) 0.0399(6) Uani d . 1 . .
H H2 0.5982 0.6025 0.6193 0.048 Uiso calc R 1 . .
C C3 0.6000(3) 0.72040(16) 0.70121(19) 0.0373(5) Uani d . 1 . .
C C4 0.4996(3) 0.79158(16) 0.71666(19) 0.0385(5) Uani d . 1 . .
H H4 0.5468 0.8373 0.7681 0.046 Uiso calc R 1 . .
C C5 0.3289(3) 0.79383(16) 0.65490(19) 0.0383(5) Uani d . 1 . .
H H5 0.2616 0.8420 0.6648 0.046 Uiso calc R 1 . .
C C6 0.2541(3) 0.72596(14) 0.57789(18) 0.0317(5) Uani d . 1 . .
C C7 0.0708(3) 0.73292(15) 0.51216(18) 0.0335(5) Uani d . 1 . .
C C8 -0.0531(3) 0.66876(16) 0.5045(2) 0.0437(6) Uani d . 1 . .
H H8 -0.0243 0.6132 0.5411 0.052 Uiso calc R 1 . .
C C9 -0.2230(3) 0.68669(18) 0.4416(2) 0.0479(6) Uani d . 1 . .
H H9 -0.3036 0.6412 0.4376 0.057 Uiso calc R 1 . .
N N3 -0.2771(2) 0.76324(14) 0.38782(17) 0.0427(5) Uani d . 1 . .
C C10 -0.1555(3) 0.82588(15) 0.39444(18) 0.0336(5) Uani d . 1 . .
C C11 -0.1611(3) 0.91130(15) 0.34518(18) 0.0352(5) Uani d . 1 . .
C C12 0.0087(3) 0.94280(15) 0.38006(18) 0.0342(5) Uani d . 1 . .
C C13 0.3024(4) 1.0381(2) 0.4068(3) 0.0697(9) Uani d . 1 . .
H H13A 0.3249 1.0229 0.4838 0.105 Uiso calc R 1 . .
H H13B 0.3547 1.0957 0.4012 0.105 Uiso calc R 1 . .
H H13C 0.3489 0.9916 0.3714 0.105 Uiso calc R 1 . .
C C14 -0.3084(3) 0.95536(16) 0.2741(2) 0.0429(6) Uani d . 1 . .

loop_
_atom_site_aniso_label
_atom_site_aniso_U_11
_atom_site_aniso_U_22
_atom_site_aniso_U_33
_atom_site_aniso_U_12
_atom_site_aniso_U_13
_atom_site_aniso_U_23
S1 0.0594(4) 0.0374(4) 0.0588(4) 0.0004(3) 0.0206(3) 0.0114(3)
Cl1 0.0602(4) 0.0408(4) 0.0615(4) 0.0086(3) -0.0002(3) -0.0164(3)
Cl2 0.0290(3) 0.0678(5) 0.0654(5) 0.0002(3) 0.0025(3) 0.0056(4)
N1 0.0313(10) 0.0320(10) 0.0379(11) 0.0008(8) 0.0110(8) 0.0017(8)
N2 0.0266(9) 0.0312(10) 0.0319(10) 0.0020(7) 0.0069(7) 0.0012(8)
N4 0.0641(15) 0.0544(15) 0.0648(16) 0.0238(12) -0.0150(13) -0.0040(12)
C1 0.0396(13) 0.0294(11) 0.0335(12) 0.0021(10) 0.0075(10) 0.0003(10)
C2 0.0361(13) 0.0379(13) 0.0445(14) 0.0101(10) 0.0113(11) 0.0052(11)
C3 0.0276(11) 0.0421(13) 0.0400(13) -0.0003(10) 0.0075(10) 0.0083(11)
C4 0.0385(13) 0.0377(13) 0.0347(12) -0.0040(10) 0.0049(10) -0.0013(10)
C5 0.0391(13) 0.0346(13) 0.0388(13) 0.0072(10) 0.0089(10) -0.0002(10)
C6 0.0309(11) 0.0302(11) 0.0312(11) 0.0028(9) 0.0056(9) 0.0034(9)
C7 0.0338(12) 0.0325(12) 0.0323(12) 0.0048(9) 0.0079(10) 0.0029(9)
C8 0.0417(14) 0.0374(14) 0.0475(15) -0.0015(11) 0.0075(11) 0.0110(11)
C9 0.0385(14) 0.0461(15) 0.0550(16) -0.0102(11) 0.0089(12) 0.0053(12)
N3 0.0289(10) 0.0456(12) 0.0497(12) -0.0016(9) 0.0070(9) 0.0027(10)
C10 0.0280(11) 0.0383(13) 0.0327(12) 0.0045(10) 0.0069(9) -0.0005(10)
C11 0.0353(12) 0.0347(12) 0.0319(12) 0.0072(10) 0.0054(9) 0.0002(10)
C12 0.0391(12) 0.0320(12) 0.0319(12) 0.0021(10) 0.0117(10) 0.0001(10)
C13 0.0535(17) 0.0595(19) 0.104(3) -0.0107(14) 0.0367(17) 0.0076(18)
C14 0.0450(14) 0.0362(13) 0.0393(13) 0.0077(11) 0.0016(11) -0.0040(11)

loop_
_atom_type_symbol
_atom_type_description
_atom_type_scat_dispersion_real
_atom_type_scat_dispersion_imag
_atom_type_scat_source
C C 0.0033 0.0016 'International Tables Vol C Tables 4.2.6.8 and 6.1.1.4'
H H 0.0000 0.0000 'International Tables Vol C Tables 4.2.6.8 and 6.1.1.4'
N N 0.0061 0.0033 'International Tables Vol C Tables 4.2.6.8 and 6.1.1.4'
S S 0.1246 0.1234 'International Tables Vol C Tables 4.2.6.8 and 6.1.1.4'
Cl Cl 0.1484 0.1585 'International Tables Vol C Tables 4.2.6.8 and 6.1.1.4'

loop_
_geom_angle_atom_site_label_1
_geom_angle_atom_site_label_2
_geom_angle_atom_site_label_3
_geom_angle_site_symmetry_1
_geom_angle_site_symmetry_3
_geom_angle
_geom_angle_publ_flag
C12 S1 C13 . . 100.53(12) ?
C12 N1 N2 . . 103.65(17) ?
C7 N2 N1 . . 125.20(17) ?
C7 N2 C10 . . 121.97(18) ?
N1 N2 C10 . . 112.79(17) ?
C2 C1 C6 . . 121.5(2) ?
C2 C1 Cl1 . . 117.98(17) ?
C6 C1 Cl1 . . 120.48(17) ?
C3 C2 C1 . . 119.2(2) ?
C3 C2 H2 . . 120.4 ?
C1 C2 H2 . . 120.4 ?
C2 C3 C4 . . 120.9(2) ?
C2 C3 Cl2 . . 119.44(18) ?
C4 C3 Cl2 . . 119.59(18) ?
C5 C4 C3 . . 119.1(2) ?
C5 C4 H4 . . 120.4 ?
C3 C4 H4 . . 120.4 ?
C4 C5 C6 . . 121.8(2) ?
C4 C5 H5 . . 119.1 ?
C6 C5 H5 . . 119.1 ?
C5 C6 C1 . . 117.5(2) ?
C5 C6 C7 . . 119.43(19) ?
C1 C6 C7 . . 123.12(19) ?
C8 C7 N2 . . 115.24(19) ?
C8 C7 C6 . . 126.7(2) ?
N2 C7 C6 . . 118.02(18) ?
C7 C8 C9 . . 120.0(2) ?
C7 C8 H8 . . 120.0 ?
C9 C8 H8 . . 120.0 ?
N3 C9 C8 . . 124.7(2) ?
N3 C9 H9 . . 117.6 ?
C8 C9 H9 . . 117.6 ?
C9 N3 C10 . . 115.34(19) ?
N3 C10 N2 . . 122.7(2) ?
N3 C10 C11 . . 132.0(2) ?
N2 C10 C11 . . 105.25(18) ?
C10 C11 C12 . . 105.43(18) ?
C10 C11 C14 . . 126.5(2) ?
C12 C11 C14 . . 128.1(2) ?
N1 C12 C11 . . 112.9(2) ?
N1 C12 S1 . . 122.49(17) ?
C11 C12 S1 . . 124.61(17) ?
S1 C13 H13A . . 109.5 ?
S1 C13 H13B . . 109.5 ?
H13A C13 H13B . . 109.5 ?
S1 C13 H13C . . 109.5 ?
H13A C13 H13C . . 109.5 ?
H13B C13 H13C . . 109.5 ?
N4 C14 C11 . . 179.3(3) ?

loop_
_geom_bond_atom_site_label_1
_geom_bond_atom_site_label_2
_geom_bond_site_symmetry_2
_geom_bond_distance
_geom_bond_publ_flag
S1 C12 . 1.739(2) ?
S1 C13 . 1.796(3) ?
Cl1 C1 . 1.735(2) ?
Cl2 C3 . 1.734(2) ?
N1 C12 . 1.335(3) ?
N1 N2 . 1.375(2) ?
N2 C7 . 1.369(3) ?
N2 C10 . 1.383(3) ?
N4 C14 . 1.135(3) ?
C1 C2 . 1.382(3) ?
C1 C6 . 1.394(3) ?
C2 C3 . 1.376(3) ?
C2 H2 . 0.9300 ?
C3 C4 . 1.383(3) ?
C4 C5 . 1.375(3) ?
C4 H4 . 0.9300 ?
C5 C6 . 1.393(3) ?
C5 H5 . 0.9300 ?
C6 C7 . 1.478(3) ?
C7 C8 . 1.368(3) ?
C8 C9 . 1.398(3) ?
C8 H8 . 0.9300 ?
C9 N3 . 1.315(3) ?
C9 H9 . 0.9300 ?
N3 C10 . 1.341(3) ?
C10 C11 . 1.393(3) ?
C11 C12 . 1.404(3) ?
C11 C14 . 1.416(3) ?
C13 H13A . 0.9600 ?
C13 H13B . 0.9600 ?
C13 H13C . 0.9600 ?

loop_
_geom_hbond_atom_site_label_D
_geom_hbond_atom_site_label_H
_geom_hbond_atom_site_label_A
_geom_hbond_site_symmetry_A
_geom_hbond_distance_DH
_geom_hbond_distance_HA
_geom_hbond_distance_DA
_geom_hbond_angle_DHA
_geom_hbond_publ_flag
C8 H8 N4 4_676 0.93 2.61 3.474(3) 154.2 yes

loop_
_geom_torsion_atom_site_label_1
_geom_torsion_atom_site_label_2
_geom_torsion_atom_site_label_3
_geom_torsion_atom_site_label_4
_geom_torsion_site_symmetry_1
_geom_torsion_site_symmetry_2
_geom_torsion_site_symmetry_3
_geom_torsion_site_symmetry_4
_geom_torsion
_geom_torsion_publ_flag
C12 N1 N2 C7 . . . . 177.7(2) ?
C12 N1 N2 C10 . . . . -0.1(2) ?
C6 C1 C2 C3 . . . . -0.3(3) ?
Cl1 C1 C2 C3 . . . . 177.75(18) ?
C1 C2 C3 C4 . . . . 1.8(4) ?
C1 C2 C3 Cl2 . . . . -176.31(18) ?
C2 C3 C4 C5 . . . . -1.9(4) ?
Cl2 C3 C4 C5 . . . . 176.16(18) ?
C3 C4 C5 C6 . . . . 0.6(4) ?
C4 C5 C6 C1 . . . . 0.9(3) ?
C4 C5 C6 C7 . . . . -178.7(2) ?
C2 C1 C6 C5 . . . . -1.0(3) ?
Cl1 C1 C6 C5 . . . . -179.02(18) ?
C2 C1 C6 C7 . . . . 178.6(2) ?
Cl1 C1 C6 C7 . . . . 0.6(3) ?
N1 N2 C7 C8 . . . . -177.0(2) ?
C10 N2 C7 C8 . . . . 0.7(3) ?
N1 N2 C7 C6 . . . . 4.8(3) ?
C10 N2 C7 C6 . . . . -177.55(19) ?
C5 C6 C7 C8 . . . . -125.1(3) ?
C1 C6 C7 C8 . . . . 55.3(3) ?
C5 C6 C7 N2 . . . . 52.9(3) ?
C1 C6 C7 N2 . . . . -126.7(2) ?
N2 C7 C8 C9 . . . . -0.3(3) ?
C6 C7 C8 C9 . . . . 177.8(2) ?
C7 C8 C9 N3 . . . . -0.8(4) ?
C8 C9 N3 C10 . . . . 1.3(4) ?
C9 N3 C10 N2 . . . . -0.9(3) ?
C9 N3 C10 C11 . . . . 176.2(2) ?
C7 N2 C10 N3 . . . . -0.1(3) ?
N1 N2 C10 N3 . . . . 177.8(2) ?
C7 N2 C10 C11 . . . . -177.85(19) ?
N1 N2 C10 C11 . . . . 0.1(2) ?
N3 C10 C11 C12 . . . . -177.4(2) ?
N2 C10 C11 C12 . . . . 0.0(2) ?
N3 C10 C11 C14 . . . . 1.9(4) ?
N2 C10 C11 C14 . . . . 179.4(2) ?
N2 N1 C12 C11 . . . . 0.1(2) ?
N2 N1 C12 S1 . . . . -178.37(15) ?
C10 C11 C12 N1 . . . . -0.1(3) ?
C14 C11 C12 N1 . . . . -179.5(2) ?
C10 C11 C12 S1 . . . . 178.38(17) ?
C14 C11 C12 S1 . . . . -1.0(3) ?
C13 S1 C12 N1 . . . . 1.7(2) ?
C13 S1 C12 C11 . . . . -176.7(2) ?

loop_
_cod_related_entry_id
_cod_related_entry_database
_cod_related_entry_code
1 ChemSpider 24742222
